data_2205126
loop_
_publ_author_name
'Cetina, Mario'
'\/Dakovi\'c, Senka'
'Hergold-Brundi\'c, Antonija'
'Rapi\'c, Vladimir'

_publ_section_title
;
 1'-(1-Hydroxyethyl)-<i>N,N</i>-diphenylferrocene-1-carboxamide
;
_journal_issue 2
_journal_name_full 'Acta Crystallographica Section E'
_journal_page_first m307
_journal_page_last m310
_journal_paper_doi 10.1107/S1600536804033379
_journal_volume 61
_journal_year 2005
_chemical_formula_iupac '[Fe (C18 H14 N O) (C7 H9 O)]'
_chemical_formula_moiety 'C25 H23 Fe N O2'
_chemical_formula_sum 'C25 H23 Fe N O2'
_chemical_formula_weight 425.29
_chemical_melting_point 387.0(10)
_chemical_name_systematic
;
1'-(1-Hydroxyethyl)-N,N-diphenylferrocene-1-carboxamide
;
_space_group_IT_number 14
_symmetry_cell_setting monoclinic
_symmetry_space_group_name_Hall '-P 2ybc'
_symmetry_space_group_name_H-M 'P 1 21/c 1'
_atom_sites_solution_hydrogens geom
_atom_sites_solution_primary direct
_atom_sites_solution_secondary difmap
_cell_angle_alpha 90.00
_cell_angle_beta 104.547(9)
_cell_angle_gamma 90.00
_cell_formula_units_Z 4
_cell_length_a 11.0428(12)
_cell_length_b 18.507(2)
_cell_length_c 10.1462(11)
_cell_measurement_reflns_used 3736
_cell_measurement_temperature 293(2)
_cell_measurement_theta_max 20.6
_cell_measurement_theta_min 11.1
_cell_volume 2007.1(4)
_computing_cell_refinement 'CrysAlis CCD'
_computing_data_collection 'CrysAlis CCD (Oxford Diffraction, 2004)'
_computing_data_reduction 'CrysAlis RED (Oxford Diffraction, 2004)'
_computing_molecular_graphics 'PLATON (Spek, 2003)'
_computing_publication_material SHELXL97
_computing_structure_refinement 'SHELXL97 (Sheldrick, 1997)'
_computing_structure_solution 'SHELXS97 (Sheldrick, 1997)'
_diffrn_ambient_temperature 293(2)
_diffrn_measured_fraction_theta_full 0.995
_diffrn_measured_fraction_theta_max 0.995
_diffrn_measurement_device_type 'Oxford Diffraction Xcalibur2'
_diffrn_measurement_method \w
_diffrn_radiation_monochromator graphite
_diffrn_radiation_source 'fine-focus sealed tube'
_diffrn_radiation_type MoK\a
_diffrn_radiation_wavelength 0.71073
_diffrn_reflns_av_R_equivalents 0.0548
_diffrn_reflns_av_sigmaI/netI 0.0381
_diffrn_reflns_limit_h_max 13
_diffrn_reflns_limit_h_min -13
_diffrn_reflns_limit_k_max 19
_diffrn_reflns_limit_k_min -22
_diffrn_reflns_limit_l_max 12
_diffrn_reflns_limit_l_min -12
_diffrn_reflns_number 16741
_diffrn_reflns_theta_full 26.00
_diffrn_reflns_theta_max 26.00
_diffrn_reflns_theta_min 4.01
_diffrn_standards_decay_% 0
_diffrn_standards_interval_count '50 frames'
_diffrn_standards_number '2 frames'
_exptl_absorpt_coefficient_mu 0.773
_exptl_absorpt_correction_T_max 0.906
_exptl_absorpt_correction_T_min 0.775
_exptl_absorpt_correction_type numerical
_exptl_absorpt_process_details '(CrysAlis RED; Oxford Diffraction, 2004)'
_exptl_crystal_colour orange
_exptl_crystal_density_diffrn 1.407
_exptl_crystal_density_method 'not measured'
_exptl_crystal_description prism
_exptl_crystal_F_000 888
_exptl_crystal_size_max 0.445
_exptl_crystal_size_mid 0.239
_exptl_crystal_size_min 0.129
_refine_diff_density_max 0.537
_refine_diff_density_min -0.372
_refine_ls_extinction_method none
_refine_ls_goodness_of_fit_ref 1.168
_refine_ls_hydrogen_treatment constr
_refine_ls_matrix_type full
_refine_ls_number_parameters 263
_refine_ls_number_reflns 3929
_refine_ls_number_restraints 0
_refine_ls_restrained_S_all 1.168
_refine_ls_R_factor_all 0.0785
_refine_ls_R_factor_gt 0.0663
_refine_ls_shift/su_max 0.001
_refine_ls_shift/su_mean 0.000
_refine_ls_structure_factor_coef Fsqd
_refine_ls_weighting_details 'calc w = 1/[\s^2^(Fo^2^)+(0.0814P)^2^+1.0597P] where P = (Fo^2^+2Fc^2^)/3'
_refine_ls_weighting_scheme calc
_refine_ls_wR_factor_gt 0.1595
_refine_ls_wR_factor_ref 0.1687
_reflns_number_gt 3473
_reflns_number_total 3929
_reflns_threshold_expression I>2\s(I)
_cod_data_source_file ng6077.cif
_cod_data_source_block III
_cod_depositor_comments
;
The following automatic conversions were performed:
'_symmetry_cell_setting' value 'Monoclinic' changed to 'monoclinic'
according to '/home/saulius/struct/CIF-dictionaries/cif_core.dic'
dictionary named 'cif_core.dic' version 2.4.1 from 2010-06-29.

Automatic conversion script
Id: cif_fix_enum 1527 2010-12-29 10:47:43Z saulius 

The following automatic conversions were performed:

'_chemical_melting_point' value '386-388' was changed to '387.0(10)'
- the average value was taken and precision was estimated.

Automatic conversion script
Id: cif_fix_values 1646 2011-03-28 12:23:43Z adriana 

The following automatic conversions were performed:

'_chemical_melting_point' value '386-388' was changed to '387.0(10)'
- the average value was taken and precision was
estimated.

'_symmetry_cell_setting' value 'Monoclinic' changed to
'monoclinic' according to
/home/saulius/struct/CIF-dictionaries/cif_core.dic dictionary named
'cif_core.dic' version 2.4.1 from 2010-06-29.

Automatic conversion script
Id: cif_fix_values 1715 2011-07-08 13:25:40Z adriana 
;
_cod_original_cell_volume 2007.0(4)
_cod_original_sg_symbol_H-M 'P 21/c'
_cod_database_code 2205126

loop_
_symmetry_equiv_pos_as_xyz
'x, y, z'
'-x, y+1/2, -z+1/2'
'-x, -y, -z'
'x, -y-1/2, z-1/2'

loop_
_atom_site_label
_atom_site_fract_x
_atom_site_fract_y
_atom_site_fract_z
_atom_site_U_iso_or_equiv
_atom_site_adp_type
_atom_site_calc_flag
_atom_site_refinement_flags
_atom_site_occupancy
_atom_site_type_symbol
Fe 0.24221(4) 0.59575(3) 0.76272(5) 0.0402(2) Uani d . 1 Fe
N1 -0.0867(3) 0.61967(16) 0.9048(3) 0.0427(7) Uani d . 1 N
O1 0.0732(2) 0.70061(14) 0.9403(3) 0.0563(7) Uani d . 1 O
O2 0.2841(4) 0.77979(19) 0.8974(5) 0.0985(13) Uani d . 1 O
H2 0.2314 0.7496 0.9035 0.148 Uiso calc R 1 H
C1 0.0612(3) 0.61487(19) 0.7633(4) 0.0400(8) Uani d . 1 C
C2 0.0785(3) 0.5400(2) 0.7419(4) 0.0483(9) Uani d . 1 C
H2A 0.0640 0.5023 0.7966 0.058 Uiso calc R 1 H
C3 0.1220(4) 0.5331(2) 0.6217(4) 0.0549(10) Uani d . 1 C
H3 0.1416 0.4900 0.5844 0.066 Uiso calc R 1 H
C4 0.1302(4) 0.6023(2) 0.5698(4) 0.0581(11) Uani d . 1 C
H4 0.1553 0.6129 0.4911 0.070 Uiso calc R 1 H
C5 0.0942(4) 0.6539(2) 0.6560(4) 0.0511(9) Uani d . 1 C
H5 0.0923 0.7038 0.6448 0.061 Uiso calc R 1 H
C6 0.3776(4) 0.6694(2) 0.8395(4) 0.0578(10) Uani d . 1 C
C7 0.3543(4) 0.6252(3) 0.9461(4) 0.0562(10) Uani d . 1 C
H7 0.3291 0.6420 1.0214 0.067 Uiso calc R 1 H
C8 0.3756(4) 0.5521(3) 0.9192(5) 0.0640(11) Uani d . 1 C
H8 0.3654 0.5126 0.9721 0.077 Uiso calc R 1 H
C9 0.4156(4) 0.5497(3) 0.7962(5) 0.0676(13) Uani d . 1 C
H9 0.4365 0.5085 0.7544 0.081 Uiso calc R 1 H
C10 0.4175(4) 0.6215(3) 0.7493(5) 0.0637(11) Uani d . 1 C
H10 0.4413 0.6353 0.6714 0.076 Uiso calc R 1 H
C11 0.0184(3) 0.64925(18) 0.8771(4) 0.0402(8) Uani d . 1 C
C12 -0.1694(3) 0.5749(2) 0.8045(4) 0.0425(8) Uani d . 1 C
C13 -0.1895(4) 0.5040(2) 0.8342(4) 0.0516(9) Uani d . 1 C
H13 -0.1503 0.4849 0.9189 0.062 Uiso calc R 1 H
C14 -0.2684(4) 0.4613(3) 0.7375(5) 0.0631(12) Uani d . 1 C
H14 -0.2820 0.4133 0.7569 0.076 Uiso calc R 1 H
C15 -0.3265(4) 0.4901(3) 0.6125(5) 0.0654(12) Uani d . 1 C
H15 -0.3787 0.4613 0.5471 0.078 Uiso calc R 1 H
C16 -0.3081(4) 0.5609(3) 0.5838(4) 0.0621(11) Uani d . 1 C
H16 -0.3485 0.5801 0.4994 0.075 Uiso calc R 1 H
C17 -0.2295(4) 0.6042(2) 0.6800(4) 0.0535(10) Uani d . 1 C
H17 -0.2173 0.6525 0.6609 0.064 Uiso calc R 1 H
C18 -0.1293(3) 0.64083(18) 1.0227(3) 0.0394(8) Uani d . 1 C
C19 -0.2564(4) 0.6454(2) 1.0121(4) 0.0574(10) Uani d . 1 C
H19 -0.3132 0.6376 0.9287 0.069 Uiso calc R 1 H
C20 -0.2987(4) 0.6616(3) 1.1259(5) 0.0719(13) Uani d . 1 C
H20 -0.3842 0.6639 1.1190 0.086 Uiso calc R 1 H
C21 -0.2152(5) 0.6745(3) 1.2494(4) 0.0645(12) Uani d . 1 C
H21 -0.2439 0.6863 1.3253 0.077 Uiso calc R 1 H
C22 -0.0898(4) 0.6695(2) 1.2592(4) 0.0561(10) Uani d . 1 C
H22 -0.0331 0.6779 1.3426 0.067 Uiso calc R 1 H
C23 -0.0460(4) 0.6522(2) 1.1467(4) 0.0474(9) Uani d . 1 C
H23 0.0396 0.6482 1.1550 0.057 Uiso calc R 1 H
C24 0.3638(5) 0.7508(3) 0.8218(6) 0.0769(14) Uani d . 1 C
H24 0.3266 0.7608 0.7253 0.092 Uiso calc R 1 H
C25 0.4815(5) 0.7888(3) 0.8617(9) 0.116(3) Uani d . 1 C
H25A 0.4673 0.8397 0.8474 0.174 Uiso calc R 1 H
H25B 0.5361 0.7720 0.8080 0.174 Uiso calc R 1 H
H25C 0.5195 0.7799 0.9563 0.174 Uiso calc R 1 H

loop_
_atom_site_aniso_label
_atom_site_aniso_U_11
_atom_site_aniso_U_22
_atom_site_aniso_U_33
_atom_site_aniso_U_12
_atom_site_aniso_U_13
_atom_site_aniso_U_23
Fe 0.0359(3) 0.0444(3) 0.0413(3) 0.0026(2) 0.0115(2) 0.0011(2)
N1 0.0384(15) 0.0486(16) 0.0428(16) -0.0036(13) 0.0132(13) -0.0086(13)
O1 0.0542(16) 0.0504(15) 0.0695(18) -0.0124(13) 0.0249(14) -0.0158(14)
O2 0.099(3) 0.066(2) 0.152(4) -0.0164(19) 0.072(3) -0.023(2)
C1 0.0345(17) 0.0453(19) 0.0402(18) 0.0025(14) 0.0092(15) -0.0049(15)
C2 0.0427(19) 0.046(2) 0.059(2) -0.0025(16) 0.0181(17) -0.0076(18)
C3 0.045(2) 0.063(3) 0.056(2) 0.0017(18) 0.0105(18) -0.014(2)
C4 0.052(2) 0.088(3) 0.0363(19) 0.017(2) 0.0147(17) 0.001(2)
C5 0.049(2) 0.053(2) 0.052(2) 0.0122(17) 0.0155(18) 0.0117(18)
C6 0.046(2) 0.063(3) 0.067(3) -0.0117(19) 0.020(2) -0.014(2)
C7 0.040(2) 0.080(3) 0.046(2) -0.0042(19) 0.0059(17) -0.011(2)
C8 0.050(2) 0.073(3) 0.064(3) 0.011(2) 0.002(2) 0.011(2)
C9 0.039(2) 0.080(3) 0.081(3) 0.018(2) 0.010(2) -0.015(3)
C10 0.047(2) 0.080(3) 0.072(3) -0.006(2) 0.028(2) -0.009(2)
C11 0.0389(18) 0.0386(18) 0.0436(18) 0.0023(14) 0.0113(15) -0.0005(15)
C12 0.0319(16) 0.053(2) 0.0424(19) -0.0021(15) 0.0100(14) -0.0094(16)
C13 0.048(2) 0.056(2) 0.052(2) -0.0071(17) 0.0127(18) -0.0035(18)
C14 0.059(3) 0.061(3) 0.072(3) -0.016(2) 0.020(2) -0.017(2)
C15 0.047(2) 0.090(3) 0.058(3) -0.011(2) 0.011(2) -0.031(2)
C16 0.050(2) 0.090(3) 0.042(2) 0.008(2) 0.0035(18) -0.004(2)
C17 0.046(2) 0.061(2) 0.053(2) 0.0060(18) 0.0103(18) -0.0026(19)
C18 0.0412(18) 0.0386(18) 0.0400(18) 0.0009(14) 0.0131(15) -0.0018(14)
C19 0.041(2) 0.083(3) 0.049(2) 0.0038(19) 0.0127(17) -0.013(2)
C20 0.050(2) 0.107(4) 0.063(3) 0.007(2) 0.022(2) -0.016(3)
C21 0.074(3) 0.073(3) 0.055(3) 0.007(2) 0.032(2) -0.007(2)
C22 0.070(3) 0.056(2) 0.039(2) -0.003(2) 0.0071(19) -0.0006(18)
C23 0.044(2) 0.049(2) 0.046(2) -0.0017(16) 0.0061(16) 0.0006(17)
C24 0.070(3) 0.059(3) 0.108(4) -0.014(2) 0.035(3) -0.012(3)
C25 0.073(4) 0.077(4) 0.206(8) -0.010(3) 0.046(4) 0.019(4)

loop_
_atom_type_symbol
_atom_type_description
_atom_type_scat_dispersion_real
_atom_type_scat_dispersion_imag
_atom_type_scat_source
C C 0.0033 0.0016 'International Tables Vol C Tables 4.2.6.8 and 6.1.1.4'
Fe Fe 0.3463 0.8444 'International Tables Vol C Tables 4.2.6.8 and 6.1.1.4'
H H 0.0000 0.0000 'International Tables Vol C Tables 4.2.6.8 and 6.1.1.4'
N N 0.0061 0.0033 'International Tables Vol C Tables 4.2.6.8 and 6.1.1.4'
O O 0.0106 0.0060 'International Tables Vol C Tables 4.2.6.8 and 6.1.1.4'

loop_
_geom_angle_atom_site_label_1
_geom_angle_atom_site_label_2
_geom_angle_atom_site_label_3
_geom_angle
_geom_angle_publ_flag
C6 Fe C1 120.83(16) no
C6 Fe C5 105.41(18) no
C1 Fe C5 41.19(15) no
C6 Fe C10 40.98(17) no
C1 Fe C10 156.11(18) no
C5 Fe C10 119.58(19) no
C6 Fe C7 41.22(17) no
C1 Fe C7 108.91(15) no
C5 Fe C7 124.76(17) no
C10 Fe C7 68.08(18) no
C6 Fe C8 69.46(19) no
C1 Fe C8 125.79(17) no
C5 Fe C8 162.26(18) no
C10 Fe C8 68.4(2) no
C7 Fe C8 40.53(18) no
C6 Fe C9 69.34(19) no
C1 Fe C9 162.39(19) no
C5 Fe C9 154.87(19) no
C10 Fe C9 40.58(19) no
C7 Fe C9 68.28(18) no
C8 Fe C9 40.82(19) no
C6 Fe C2 157.74(16) no
C1 Fe C2 40.86(14) no
C5 Fe C2 68.89(16) no
C10 Fe C2 160.69(17) no
C7 Fe C2 123.29(17) no
C8 Fe C2 109.07(18) no
C9 Fe C2 124.97(19) no
C6 Fe C4 122.63(19) no
C1 Fe C4 68.44(15) no
C5 Fe C4 40.78(16) no
C10 Fe C4 106.27(19) no
C7 Fe C4 160.95(19) no
C8 Fe C4 156.21(18) no
C9 Fe C4 120.08(18) no
C2 Fe C4 67.91(17) no
C6 Fe C3 159.07(18) no
C1 Fe C3 68.63(15) no
C5 Fe C3 68.53(17) no
C10 Fe C3 123.17(18) no
C7 Fe C3 158.31(18) no
C8 Fe C3 122.21(19) no
C9 Fe C3 107.17(18) no
C2 Fe C3 40.70(15) no
C4 Fe C3 39.97(17) no
C11 N1 C12 120.1(3) yes
C11 N1 C18 121.9(3) yes
C12 N1 C18 117.3(3) yes
C24 O2 H2 109.5 no
C2 C1 C5 107.8(3) no
C2 C1 C11 127.8(3) no
C5 C1 C11 124.3(3) no
C2 C1 Fe 70.1(2) no
C5 C1 Fe 69.3(2) no
C11 C1 Fe 125.3(2) no
C1 C2 C3 107.8(3) no
C1 C2 Fe 69.0(2) no
C3 C2 Fe 69.8(2) no
C1 C2 H2A 126.1 no
C3 C2 H2A 126.1 no
Fe C2 H2A 126.6 no
C4 C3 C2 107.9(4) no
C4 C3 Fe 69.6(2) no
C2 C3 Fe 69.5(2) no
C4 C3 H3 126.0 no
C2 C3 H3 126.0 no
Fe C3 H3 126.4 no
C3 C4 C5 109.3(4) no
C3 C4 Fe 70.4(2) no
C5 C4 Fe 69.2(2) no
C3 C4 H4 125.4 no
C5 C4 H4 125.3 no
Fe C4 H4 126.7 no
C4 C5 C1 107.1(3) no
C4 C5 Fe 70.0(2) no
C1 C5 Fe 69.5(2) no
C4 C5 H5 126.4 no
C1 C5 H5 126.4 no
Fe C5 H5 125.6 no
C10 C6 C7 105.9(4) no
C10 C6 C24 125.4(4) no
C7 C6 C24 128.7(4) no
C10 C6 Fe 69.6(2) no
C7 C6 Fe 69.6(2) no
C24 C6 Fe 125.3(3) no
C8 C7 C6 109.4(4) no
C8 C7 Fe 70.1(2) no
C6 C7 Fe 69.2(2) no
C8 C7 H7 125.3 no
C6 C7 H7 125.3 no
Fe C7 H7 127.0 no
C9 C8 C7 107.6(4) no
C9 C8 Fe 69.7(2) no
C7 C8 Fe 69.4(2) no
C9 C8 H8 126.2 no
C7 C8 H8 126.2 no
Fe C8 H8 126.3 no
C8 C9 C10 107.5(4) no
C8 C9 Fe 69.5(2) no
C10 C9 Fe 69.2(2) no
C8 C9 H9 126.3 no
C10 C9 H9 126.3 no
Fe C9 H9 126.6 no
C6 C10 C9 109.7(4) no
C6 C10 Fe 69.4(2) no
C9 C10 Fe 70.2(2) no
C6 C10 H10 125.2 no
C9 C10 H10 125.2 no
Fe C10 H10 126.8 no
O1 C11 N1 122.4(3) yes
O1 C11 C1 121.8(3) yes
N1 C11 C1 115.8(3) yes
C13 C12 C17 120.5(3) no
C13 C12 N1 120.0(3) no
C17 C12 N1 119.4(3) no
C12 C13 C14 119.8(4) no
C12 C13 H13 120.1 no
C14 C13 H13 120.1 no
C15 C14 C13 119.7(4) no
C15 C14 H14 120.2 no
C13 C14 H14 120.2 no
C16 C15 C14 120.5(4) no
C16 C15 H15 119.8 no
C14 C15 H15 119.8 no
C15 C16 C17 120.3(4) no
C15 C16 H16 119.9 no
C17 C16 H16 119.9 no
C12 C17 C16 119.2(4) no
C12 C17 H17 120.4 no
C16 C17 H17 120.4 no
C23 C18 C19 119.6(3) no
C23 C18 N1 121.1(3) no
C19 C18 N1 119.2(3) no
C18 C19 C20 119.9(4) no
C18 C19 H19 120.1 no
C20 C19 H19 120.1 no
C21 C20 C19 120.5(4) no
C21 C20 H20 119.7 no
C19 C20 H20 119.7 no
C22 C21 C20 119.3(4) no
C22 C21 H21 120.3 no
C20 C21 H21 120.3 no
C21 C22 C23 120.8(4) no
C21 C22 H22 119.6 no
C23 C22 H22 119.6 no
C18 C23 C22 119.8(4) no
C18 C23 H23 120.1 no
C22 C23 H23 120.1 no
O2 C24 C25 107.7(5) no
O2 C24 C6 111.7(4) yes
C25 C24 C6 113.1(5) yes
O2 C24 H24 108.1 no
C25 C24 H24 108.1 no
C6 C24 H24 108.1 no
C24 C25 H25A 109.5 no
C24 C25 H25B 109.5 no
H25A C25 H25B 109.5 no
C24 C25 H25C 109.5 no
H25A C25 H25C 109.5 no
H25B C25 H25C 109.5 no

loop_
_geom_bond_atom_site_label_1
_geom_bond_atom_site_label_2
_geom_bond_distance
_geom_bond_publ_flag
Fe C6 2.029(4) yes
Fe C1 2.032(3) yes
Fe C5 2.029(4) yes
Fe C10 2.031(4) yes
Fe C7 2.033(4) yes
Fe C8 2.042(4) yes
Fe C9 2.044(4) yes
Fe C2 2.046(4) yes
Fe C4 2.040(4) yes
Fe C3 2.049(4) yes
N1 C11 1.374(4) yes
N1 C12 1.446(4) yes
N1 C18 1.445(4) yes
O1 C11 1.219(4) yes
O2 C24 1.411(6) yes
O2 H2 0.8200 no
C1 C2 1.424(5) no
C1 C5 1.428(5) no
C1 C11 1.495(5) yes
C2 C3 1.424(5) no
C2 H2A 0.9300 no
C3 C4 1.397(6) no
C3 H3 0.9300 no
C4 C5 1.418(6) no
C4 H4 0.9300 no
C5 H5 0.9300 no
C6 C10 1.421(6) no
C6 C7 1.430(6) no
C6 C24 1.520(7) yes
C7 C8 1.412(6) no
C7 H7 0.9300 no
C8 C9 1.425(7) no
C8 H8 0.9300 no
C9 C10 1.413(7) no
C9 H9 0.9300 no
C10 H10 0.9300 no
C12 C13 1.376(5) no
C12 C17 1.382(5) no
C13 C14 1.385(6) no
C13 H13 0.9300 no
C14 C15 1.378(6) no
C14 H14 0.9300 no
C15 C16 1.369(7) no
C15 H15 0.9300 no
C16 C17 1.387(6) no
C16 H16 0.9300 no
C17 H17 0.9300 no
C18 C23 1.376(5) no
C18 C19 1.383(5) no
C19 C20 1.383(6) no
C19 H19 0.9300 no
C20 C21 1.376(6) no
C20 H20 0.9300 no
C21 C22 1.367(6) no
C21 H21 0.9300 no
C22 C23 1.385(5) no
C22 H22 0.9300 no
C23 H23 0.9300 no
C24 C25 1.443(7) yes
C24 H24 0.9800 no
C25 H25A 0.9600 no
C25 H25B 0.9600 no
C25 H25C 0.9600 no

loop_
_geom_hbond_atom_site_label_D
_geom_hbond_atom_site_label_H
_geom_hbond_atom_site_label_A
_geom_hbond_site_symmetry_A
_geom_hbond_distance_DH
_geom_hbond_distance_HA
_geom_hbond_distance_DA
_geom_hbond_angle_DHA
_geom_hbond_publ_flag
O2 H2 O1 1_555 0.82 2.08 2.876(5) 162 yes
C19 H19 Cg2 1_455 0.93 3.25 3.933(5) 132 yes
C19 H19 C10 1_455 0.93 3.09 3.931(6) 152 yes
C19 H19 C6 1_455 0.93 3.36 4.005(6) 129 yes
C2 H2A Cg3 3_567 0.93 3.20 3.912(4) 135 yes
C2 H2A C23 3_567 0.93 2.93 3.777(5) 152 yes
C2 H2A C18 3_567 0.93 3.20 4.068(5) 156 yes

loop_
_geom_torsion_atom_site_label_1
_geom_torsion_atom_site_label_2
_geom_torsion_atom_site_label_3
_geom_torsion_atom_site_label_4
_geom_torsion
_geom_torsion_publ_flag
C6 Fe C1 C2 -163.2(2) no
C5 Fe C1 C2 119.0(3) no
C10 Fe C1 C2 162.2(4) no
C7 Fe C1 C2 -119.4(2) no
C8 Fe C1 C2 -77.4(3) no
C9 Fe C1 C2 -41.7(6) no
C4 Fe C1 C2 80.7(2) no
C3 Fe C1 C2 37.6(2) no
C6 Fe C1 C5 77.8(3) no
C10 Fe C1 C5 43.2(5) no
C7 Fe C1 C5 121.6(2) no
C8 Fe C1 C5 163.6(3) no
C9 Fe C1 C5 -160.8(5) no
C2 Fe C1 C5 -119.0(3) no
C4 Fe C1 C5 -38.3(2) no
C3 Fe C1 C5 -81.4(3) no
C6 Fe C1 C11 -40.3(4) no
C5 Fe C1 C11 -118.1(4) no
C10 Fe C1 C11 -74.9(5) no
C7 Fe C1 C11 3.5(3) no
C8 Fe C1 C11 45.5(4) no
C9 Fe C1 C11 81.1(6) no
C2 Fe C1 C11 122.9(4) no
C4 Fe C1 C11 -156.4(4) no
C3 Fe C1 C11 160.5(3) no
C5 C1 C2 C3 0.0(4) no
C11 C1 C2 C3 -179.1(3) no
Fe C1 C2 C3 -59.2(3) no
C5 C1 C2 Fe 59.2(3) no
C11 C1 C2 Fe -119.8(4) no
C6 Fe C2 C1 40.9(5) no
C5 Fe C2 C1 -38.1(2) no
C10 Fe C2 C1 -158.0(5) no
C7 Fe C2 C1 80.4(3) no
C8 Fe C2 C1 123.1(2) no
C9 Fe C2 C1 165.8(2) no
C4 Fe C2 C1 -82.1(2) no
C3 Fe C2 C1 -119.3(3) no
C6 Fe C2 C3 160.2(4) no
C1 Fe C2 C3 119.3(3) no
C5 Fe C2 C3 81.2(3) no
C10 Fe C2 C3 -38.7(6) no
C7 Fe C2 C3 -160.3(2) no
C8 Fe C2 C3 -117.6(3) no
C9 Fe C2 C3 -74.9(3) no
C4 Fe C2 C3 37.2(2) no
C1 C2 C3 C4 -0.5(4) no
Fe C2 C3 C4 -59.3(3) no
C1 C2 C3 Fe 58.8(3) no
C6 Fe C3 C4 -39.7(6) no
C1 Fe C3 C4 81.5(2) no
C5 Fe C3 C4 37.1(2) no
C10 Fe C3 C4 -75.0(3) no
C7 Fe C3 C4 169.1(4) no
C8 Fe C3 C4 -158.8(3) no
C9 Fe C3 C4 -116.6(3) no
C2 Fe C3 C4 119.3(3) no
C6 Fe C3 C2 -158.9(4) no
C1 Fe C3 C2 -37.8(2) no
C5 Fe C3 C2 -82.2(2) no
C10 Fe C3 C2 165.7(2) no
C7 Fe C3 C2 49.8(5) no
C8 Fe C3 C2 81.9(3) no
C9 Fe C3 C2 124.1(3) no
C4 Fe C3 C2 -119.3(3) no
C2 C3 C4 C5 0.8(5) no
Fe C3 C4 C5 -58.4(3) no
C2 C3 C4 Fe 59.2(3) no
C6 Fe C4 C3 164.3(2) no
C1 Fe C4 C3 -82.0(2) no
C5 Fe C4 C3 -120.7(4) no
C10 Fe C4 C3 122.6(3) no
C7 Fe C4 C3 -167.6(4) no
C8 Fe C4 C3 49.5(6) no
C9 Fe C4 C3 80.8(3) no
C2 Fe C4 C3 -37.9(2) no
C6 Fe C4 C5 -75.0(3) no
C1 Fe C4 C5 38.7(2) no
C10 Fe C4 C5 -116.7(3) no
C7 Fe C4 C5 -46.9(6) no
C8 Fe C4 C5 170.2(4) no
C9 Fe C4 C5 -158.5(3) no
C2 Fe C4 C5 82.9(3) no
C3 Fe C4 C5 120.7(4) no
C3 C4 C5 C1 -0.8(5) no
Fe C4 C5 C1 -59.9(3) no
C3 C4 C5 Fe 59.1(3) no
C2 C1 C5 C4 0.5(4) no
C11 C1 C5 C4 179.6(3) no
Fe C1 C5 C4 60.2(3) no
C2 C1 C5 Fe -59.7(3) no
C11 C1 C5 Fe 119.4(3) no
C6 Fe C5 C4 122.5(3) no
C1 Fe C5 C4 -118.1(3) no
C10 Fe C5 C4 80.5(3) no
C7 Fe C5 C4 163.1(3) no
C8 Fe C5 C4 -167.0(5) no
C9 Fe C5 C4 48.4(5) no
C2 Fe C5 C4 -80.2(3) no
C3 Fe C5 C4 -36.4(3) no
C6 Fe C5 C1 -119.5(2) no
C10 Fe C5 C1 -161.4(2) no
C7 Fe C5 C1 -78.8(3) no
C8 Fe C5 C1 -48.9(7) no
C9 Fe C5 C1 166.4(4) no
C2 Fe C5 C1 37.8(2) no
C4 Fe C5 C1 118.1(3) no
C3 Fe C5 C1 81.7(2) no
C1 Fe C6 C10 -159.5(3) no
C5 Fe C6 C10 -117.6(3) no
C7 Fe C6 C10 116.7(4) no
C8 Fe C6 C10 80.3(3) no
C9 Fe C6 C10 36.5(3) no
C2 Fe C6 C10 170.6(4) no
C4 Fe C6 C10 -76.7(3) no
C3 Fe C6 C10 -47.6(6) no
C1 Fe C6 C7 83.8(3) no
C5 Fe C6 C7 125.7(3) no
C10 Fe C6 C7 -116.7(4) no
C8 Fe C6 C7 -36.5(3) no
C9 Fe C6 C7 -80.2(3) no
C2 Fe C6 C7 53.9(5) no
C4 Fe C6 C7 166.5(2) no
C3 Fe C6 C7 -164.3(4) no
C1 Fe C6 C24 -39.8(5) no
C5 Fe C6 C24 2.0(4) no
C10 Fe C6 C24 119.7(5) no
C7 Fe C6 C24 -123.6(5) no
C8 Fe C6 C24 -160.1(4) no
C9 Fe C6 C24 156.2(5) no
C2 Fe C6 C24 -69.7(6) no
C4 Fe C6 C24 42.9(4) no
C3 Fe C6 C24 72.1(6) no
C10 C6 C7 C8 -1.8(5) no
C24 C6 C7 C8 178.1(4) no
Fe C6 C7 C8 58.6(3) no
C10 C6 C7 Fe -60.5(3) no
C24 C6 C7 Fe 119.5(5) no
C6 Fe C7 C8 -121.1(4) no
C1 Fe C7 C8 123.4(3) no
C5 Fe C7 C8 166.5(3) no
C10 Fe C7 C8 -81.9(3) no
C9 Fe C7 C8 -38.0(3) no
C2 Fe C7 C8 80.4(3) no
C4 Fe C7 C8 -158.0(5) no
C3 Fe C7 C8 43.8(5) no
C1 Fe C7 C6 -115.5(2) no
C5 Fe C7 C6 -72.5(3) no
C10 Fe C7 C6 39.1(3) no
C8 Fe C7 C6 121.1(4) no
C9 Fe C7 C6 83.0(3) no
C2 Fe C7 C6 -158.5(2) no
C4 Fe C7 C6 -37.0(6) no
C3 Fe C7 C6 164.9(4) no
C6 C7 C8 C9 1.3(5) no
Fe C7 C8 C9 59.5(3) no
C6 C7 C8 Fe -58.1(3) no
C6 Fe C8 C9 -81.8(3) no
C1 Fe C8 C9 164.3(3) no
C5 Fe C8 C9 -157.9(5) no
C10 Fe C8 C9 -37.7(3) no
C7 Fe C8 C9 -118.9(4) no
C2 Fe C8 C9 121.8(3) no
C4 Fe C8 C9 43.5(6) no
C3 Fe C8 C9 78.7(3) no
C6 Fe C8 C7 37.1(3) no
C1 Fe C8 C7 -76.8(3) no
C5 Fe C8 C7 -39.1(7) no
C10 Fe C8 C7 81.1(3) no
C9 Fe C8 C7 118.9(4) no
C2 Fe C8 C7 -119.3(3) no
C4 Fe C8 C7 162.4(4) no
C3 Fe C8 C7 -162.4(2) no
C7 C8 C9 C10 -0.3(5) no
Fe C8 C9 C10 59.0(3) no
C7 C8 C9 Fe -59.3(3) no
C6 Fe C9 C8 82.1(3) no
C1 Fe C9 C8 -46.4(7) no
C5 Fe C9 C8 164.4(4) no
C10 Fe C9 C8 119.0(4) no
C7 Fe C9 C8 37.8(3) no
C2 Fe C9 C8 -78.5(3) no
C4 Fe C9 C8 -161.3(3) no
C3 Fe C9 C8 -119.7(3) no
C6 Fe C9 C10 -36.9(3) no
C1 Fe C9 C10 -165.4(5) no
C5 Fe C9 C10 45.4(5) no
C7 Fe C9 C10 -81.2(3) no
C8 Fe C9 C10 -119.0(4) no
C2 Fe C9 C10 162.5(3) no
C4 Fe C9 C10 79.7(3) no
C3 Fe C9 C10 121.3(3) no
C7 C6 C10 C9 1.7(5) no
C24 C6 C10 C9 -178.3(4) no
Fe C6 C10 C9 -58.8(3) no
C7 C6 C10 Fe 60.4(3) no
C24 C6 C10 Fe -119.5(4) no
C8 C9 C10 C6 -0.9(5) no
Fe C9 C10 C6 58.3(3) no
C8 C9 C10 Fe -59.2(3) no
C1 Fe C10 C6 48.0(5) no
C5 Fe C10 C6 79.2(3) no
C7 Fe C10 C6 -39.4(3) no
C8 Fe C10 C6 -83.2(3) no
C9 Fe C10 C6 -121.1(4) no
C2 Fe C10 C6 -169.2(5) no
C4 Fe C10 C6 121.4(3) no
C3 Fe C10 C6 161.6(3) no
C6 Fe C10 C9 121.1(4) no
C1 Fe C10 C9 169.1(3) no
C5 Fe C10 C9 -159.7(3) no
C7 Fe C10 C9 81.8(3) no
C8 Fe C10 C9 38.0(3) no
C2 Fe C10 C9 -48.1(7) no
C4 Fe C10 C9 -117.5(3) no
C3 Fe C10 C9 -77.2(3) no
C12 N1 C11 O1 161.1(3) no
C18 N1 C11 O1 -8.8(5) no
C12 N1 C11 C1 -18.4(5) yes
C18 N1 C11 C1 171.7(3) yes
C2 C1 C11 O1 131.9(4) no
C5 C1 C11 O1 -47.0(5) no
Fe C1 C11 O1 40.6(5) no
C2 C1 C11 N1 -48.6(5) no
C5 C1 C11 N1 132.5(4) no
Fe C1 C11 N1 -139.9(3) no
C11 N1 C12 C13 119.1(4) no
C18 N1 C12 C13 -70.5(4) no
C11 N1 C12 C17 -62.0(4) no
C18 N1 C12 C17 108.4(4) no
C17 C12 C13 C14 1.5(6) no
N1 C12 C13 C14 -179.7(3) no
C12 C13 C14 C15 -0.3(6) no
C13 C14 C15 C16 -0.8(6) no
C14 C15 C16 C17 0.7(7) no
C13 C12 C17 C16 -1.5(6) no
N1 C12 C17 C16 179.6(3) no
C15 C16 C17 C12 0.4(6) no
C11 N1 C18 C23 -40.6(5) no
C12 N1 C18 C23 149.2(3) no
C11 N1 C18 C19 143.3(4) no
C12 N1 C18 C19 -26.8(5) no
C23 C18 C19 C20 0.2(6) no
N1 C18 C19 C20 176.4(4) no
C18 C19 C20 C21 1.1(7) no
C19 C20 C21 C22 -1.4(8) no
C20 C21 C22 C23 0.3(7) no
C19 C18 C23 C22 -1.3(6) no
N1 C18 C23 C22 -177.3(3) no
C21 C22 C23 C18 1.0(6) no
C10 C6 C24 O2 159.6(4) no
C7 C6 C24 O2 -20.3(7) yes
Fe C6 C24 O2 70.7(6) no
C10 C6 C24 C25 -78.7(7) no
C7 C6 C24 C25 101.4(6) yes
Fe C6 C24 C25 -167.5(5) no
